data_4325099
loop_
_publ_author_name
'Laurent Jouffret'
'Murielle Rivenet'
'Francis Abraham'

_publ_section_title
;
 Linear Alkyl Diamine-Uranium-Phosphate Systems: U(VI) to U(IV) Reduction
 with Ethylenediamine
;
_journal_name_full 'Inorganic Chemistry'
_journal_page_first 4619
_journal_page_last 4626
_journal_paper_doi 10.1021/ic200345j
_journal_volume 50
_journal_year 2011
_chemical_formula_sum 'C5 H18 N2 O27 P4 U5'
_chemical_formula_weight 1852.2
_chemical_name_systematic ' ?'
_space_group_IT_number 36
_symmetry_cell_setting orthorhombic
_symmetry_space_group_name_Hall 'C 2c -2'
_symmetry_space_group_name_H-M 'C m c 21'
_cell_angle_alpha 90
_cell_angle_beta 90
_cell_angle_gamma 90
_cell_formula_units_Z 4
_cell_length_a 15.520(2)
_cell_length_b 13.890(2)
_cell_length_c 13.0769(19)
_cell_measurement_temperature 100
_cell_volume 2819.0(7)
_computing_publication_material 'Jana2000 (Petricek, Dusek & Palatinus, 2000)'
_computing_structure_refinement 'Jana2000 (Petricek, Dusek & Palatinus, 2000)'
_diffrn_ambient_temperature 100
_diffrn_measured_fraction_theta_full 1
_diffrn_measured_fraction_theta_max 0.99
_diffrn_measurement_device_type SMART-1K-CCD
_diffrn_measurement_method 'omega scan'
_diffrn_radiation_monochromator graphite
_diffrn_radiation_source molybdene
_diffrn_radiation_type 'Mo K\a'
_diffrn_radiation_wavelength 0.71069
_diffrn_reflns_av_R_equivalents 0.0963
_diffrn_reflns_av_sigmaI/netI 0.0407
_diffrn_reflns_limit_h_max 19
_diffrn_reflns_limit_h_min -19
_diffrn_reflns_limit_k_max 17
_diffrn_reflns_limit_k_min -17
_diffrn_reflns_limit_l_max 16
_diffrn_reflns_limit_l_min -16
_diffrn_reflns_number 37024
_diffrn_reflns_theta_full 25.46
_diffrn_reflns_theta_max 25.91
_diffrn_reflns_theta_min 1.97
_exptl_absorpt_coefficient_mu 28.963
_exptl_absorpt_correction_T_max 1.000
_exptl_absorpt_correction_T_min 0.544
_exptl_absorpt_correction_type empirical
_exptl_crystal_colour colourless
_exptl_crystal_density_diffrn 4.3627
_exptl_crystal_description plate
_exptl_crystal_F_000 3119
_exptl_crystal_size_max 0.080
_exptl_crystal_size_mid 0.080
_exptl_crystal_size_min 0.010
_refine_diff_density_max 1.34
_refine_diff_density_min -1.19
_refine_ls_extinction_method none
_refine_ls_goodness_of_fit_gt 1.40
_refine_ls_goodness_of_fit_ref 1.35
_refine_ls_hydrogen_treatment undef
_refine_ls_number_parameters 118
_refine_ls_number_reflns 2838
_refine_ls_R_factor_all 0.0322
_refine_ls_R_factor_gt 0.0267
_refine_ls_shift/su_max 0.0129
_refine_ls_shift/su_mean 0.0011
_refine_ls_structure_factor_coef F
_refine_ls_weighting_details w=1/\s^2^(F)
_refine_ls_weighting_scheme sigma
_refine_ls_wR_factor_gt 0.0258
_refine_ls_wR_factor_ref 0.0263
_reflns_number_gt 2556
_reflns_number_total 2838
_reflns_threshold_expression I>3\s(I)
_cod_data_source_file ic200345j_si_001_5.cif
_cod_data_source_block (V)
_cod_original_cell_volume 2819.1(7)
_cod_original_sg_symbol_Hall 'C -2x;-2yc;2zc'
_cod_database_code 4325099

loop_
_symmetry_equiv_pos_site_id
_symmetry_equiv_pos_as_xyz
1 x,y,z
2 -x,y,z
3 x,-y,1/2+z
4 -x,-y,1/2+z
5 1/2+x,1/2+y,z
6 1/2-x,1/2+y,z
7 1/2+x,1/2-y,1/2+z
8 1/2-x,1/2-y,1/2+z

loop_
_atom_site_label
_atom_site_type_symbol
_atom_site_fract_x
_atom_site_fract_y
_atom_site_fract_z
_atom_site_adp_type
_atom_site_U_iso_or_equiv
_atom_site_symmetry_multiplicity
_atom_site_occupancy
_atom_site_calc_flag
U1 U 0.23864(3) 0.48959(3) 0.43733 Uani 0.01155(13) 8 1 d
U2 U 0.27438(3) 0.73750(3) 0.58520(4) Uani 0.01135(13) 8 1 d
U3 U 0.5 0.61003(4) 0.24730(7) Uani 0.0142(2) 4 1 d
P1 P 0.2758(2) 0.5187(2) 0.1757(2) Uani 0.0101(9) 8 1 d
P2 P 0.3129(3) 0.7395(2) 0.3459(2) Uani 0.0116(10) 8 1 d
O1 O 0.3444(5) 0.4484(5) 0.4230(6) Uiso 0.0158(19) 8 1 d
O2 O 0.1328(5) 0.5292(5) 0.4551(6) Uiso 0.020(2) 8 1 d
O3 O 0.1605(5) 0.7347(6) 0.5611(6) Uiso 0.021(2) 8 1 d
O4 O 0.3865(5) 0.7340(5) 0.6050(6) Uiso 0.022(2) 8 1 d
O5 O 0.5 0.6735(10) 0.1311(10) Uiso 0.031(3) 4 1 d
O6 O 0.5 0.5477(9) 0.3643(10) Uiso 0.023(3) 4 1 d
O7 O 0.3051(5) 0.8250(5) 0.4204(6) Uiso 0.0138(18) 8 1 d
O8 O 0.2330(5) 0.5936(5) 0.1039(6) Uiso 0.0096(17) 8 1 d
O9 O 0.2798(5) 0.4314(5) 0.1021(6) Uiso 0.0173(19) 8 1 d
O10 O 0.2846(5) 0.6537(5) 0.4144(6) Uiso 0.0126(18) 8 1 d
O11 O 0.2174(6) 0.4946(6) 0.2648(8) Uiso 0.025(2) 8 1 d
O12 O 0.2491(5) 0.7521(5) 0.2554(7) Uiso 0.012(2) 8 1 d
O13 O 0.4046(6) 0.7276(6) 0.3087(6) Uiso 0.019(2) 8 1 d
O14 O 0.3633(6) 0.5497(6) 0.2096(6) Uiso 0.022(2) 8 1 d
Ow1 O 0.5 0.4453(13) 0.1511(14) Uiso 0.069(5) 4 1 d
N1 N 0 0.8352(18) 0.418(2) Uiso 0.085(5) 4 1 d
N2 N 0.038(2) 0.3677(18) 0.173(2) Uiso 0.085(5) 8 0.5 d
C2 C 0 0.6903(18) 0.298(2) Uiso 0.085(5) 4 1 d
C3 C 0 0.5828(17) 0.269(2) Uiso 0.085(5) 4 1 d
C5 C 0 0.4621(19) 0.158(2) Uiso 0.085(5) 4 1 d
C4 C 0.035(2) 0.5660(19) 0.161(2) Uiso 0.085(5) 8 0.5 d
C1 C 0.039(2) 0.744(2) 0.390(2) Uiso 0.085(5) 8 0.5 d

loop_
_atom_site_aniso_label
_atom_site_aniso_type_symbol
_atom_site_aniso_U_11
_atom_site_aniso_U_22
_atom_site_aniso_U_33
_atom_site_aniso_U_12
_atom_site_aniso_U_13
_atom_site_aniso_U_23
U1 U 0.0175(2) 0.0086(2) 0.0086(2) -0.00131(18) -0.0001(3) 0.0005(2)
U2 U 0.0173(2) 0.0077(2) 0.0091(2) 0.00112(19) 0.0011(2) -0.0001(2)
U3 U 0.0137(4) 0.0149(3) 0.0142(3) 0 0 -0.0017(3)
P1 P 0.0155(17) 0.0070(16) 0.0079(16) -0.0002(12) -0.0004(14) -0.0017(12)
P2 P 0.017(2) 0.0081(15) 0.0097(16) 0.0008(13) 0.0010(13) -0.0008(12)

loop_
_atom_type_symbol
_atom_type_scat_dispersion_real
_atom_type_scat_dispersion_imag
_atom_type_scat_source
_atom_type_scat_Cromer_Mann_a1
_atom_type_scat_Cromer_Mann_b1
_atom_type_scat_Cromer_Mann_a2
_atom_type_scat_Cromer_Mann_b2
_atom_type_scat_Cromer_Mann_a3
_atom_type_scat_Cromer_Mann_b3
_atom_type_scat_Cromer_Mann_a4
_atom_type_scat_Cromer_Mann_b4
_atom_type_scat_Cromer_Mann_c
C 0.003 0.002 'International Tables Vol C Tables  4.2.6.8 and 6.1.1.4' 2.31 20.843901 1.02 10.2075 1.5886 0.5687 0.865 51.651199 0.2156
H 0.000 0.000 'International Tables Vol C Tables  4.2.6.8 and 6.1.1.4' 0.493002 10.5109 0.322912 26.1257 0.140191 3.14236 0.04081 57.799702 0.003038
N 0.006 0.003 'International Tables Vol C Tables  4.2.6.8 and 6.1.1.4' 12.2126 0.0057 3.1322 9.8933 2.0125 28.997499 1.1663 0.5826 -11.529
O 0.011 0.006 'International Tables Vol C Tables  4.2.6.8 and 6.1.1.4' 3.0485 13.2771 2.2868 5.7011 1.5463 0.3239 0.867 32.908901 0.2508
P 0.102 0.094 'International Tables Vol C Tables  4.2.6.8 and 6.1.1.4' 6.4345 1.9067 4.1791 27.157 1.78 0.526 1.4908 68.164497 1.1149
U -9.677 9.665 'International Tables Vol C Tables  4.2.6.8 and 6.1.1.4' 36.0228 0.5293 23.4128 3.3253 14.9491 16.092699 4.188 100.612999 13.3966

loop_
_geom_angle_atom_site_label_1
_geom_angle_atom_site_label_2
_geom_angle_atom_site_label_3
_geom_angle_site_symmetry_1
_geom_angle_site_symmetry_3
_geom_angle
_geom_angle_publ_flag
O1 U1 O2 . . 178.4(4) yes
O1 U1 O7 . 6_545 86.8(3) yes
O1 U1 O8 . 3_565 88.6(3) yes
O1 U1 O9 . 3_565 89.8(3) yes
O1 U1 O10 . . 91.0(3) yes
O1 U1 O11 . . 92.3(3) yes
O2 U1 O7 . 6_545 92.6(3) yes
O2 U1 O8 . 3_565 89.8(3) yes
O2 U1 O9 . 3_565 89.3(3) yes
O2 U1 O10 . . 89.9(3) yes
O2 U1 O11 . . 89.2(4) yes
O7 U1 O8 6_545 3_565 67.9(2) yes
O7 U1 O9 6_545 3_565 124.8(2) yes
O7 U1 O10 6_545 . 167.5(3) yes
O7 U1 O11 6_545 . 84.1(3) yes
O8 U1 O9 3_565 3_565 56.9(2) yes
O8 U1 O10 3_565 . 124.3(2) yes
O8 U1 O11 3_565 . 151.9(3) yes
O9 U1 O10 3_565 . 67.4(2) yes
O9 U1 O11 3_565 . 151.1(3) yes
O10 U1 O11 . . 83.7(3) yes
O3 U2 O4 . . 176.7(4) yes
O3 U2 O7 . . 92.7(3) yes
O3 U2 O8 . 8_565 89.5(3) yes
O3 U2 O9 . 3_565 91.7(3) yes
O3 U2 O10 . . 84.1(3) yes
O3 U2 O12 . 8_565 90.9(3) yes
O4 U2 O7 . . 87.2(3) yes
O4 U2 O8 . 8_565 93.4(3) yes
O4 U2 O9 . 3_565 85.6(3) yes
O4 U2 O10 . . 93.2(3) yes
O4 U2 O12 . 8_565 91.0(3) yes
O7 U2 O8 . 8_565 67.6(2) yes
O7 U2 O9 . 3_565 123.6(3) yes
O7 U2 O10 . . 56.9(2) yes
O7 U2 O12 . 8_565 147.4(2) yes
O8 U2 O9 8_565 3_565 168.7(3) yes
O8 U2 O10 8_565 . 123.6(2) yes
O8 U2 O12 8_565 8_565 80.0(3) yes
O9 U2 O10 3_565 . 67.8(3) yes
O9 U2 O12 3_565 8_565 88.7(3) yes
O10 U2 O12 . 8_565 155.7(3) yes
O5 U3 O6 . . 179.4(6) yes
O5 U3 O13 . . 87.0(4) yes
O5 U3 O13 . 2_655 87.0(4) yes
O5 U3 O14 . . 89.8(3) yes
O5 U3 O14 . 2_655 89.8(3) yes
O5 U3 Ow1 . . 91.3(6) yes
O6 U3 O13 . . 92.6(4) yes
O6 U3 O13 . 2_655 92.6(4) yes
O6 U3 O14 . . 90.4(3) yes
O6 U3 O14 . 2_655 90.4(3) yes
O6 U3 Ow1 . . 89.3(6) yes
O13 U3 O13 . 2_655 78.3(3) yes
O13 U3 O14 . . 75.4(3) yes
O13 U3 O14 . 2_655 153.6(3) yes
O13 U3 Ow1 . . 140.8(2) yes
O13 U3 O13 2_655 . 78.3(3) yes
O13 U3 O14 2_655 . 153.6(3) yes
O13 U3 O14 2_655 2_655 75.4(3) yes
O13 U3 Ow1 2_655 . 140.8(2) yes
O14 U3 O14 . 2_655 130.8(3) yes
O14 U3 Ow1 . . 65.4(2) yes
O14 U3 O14 2_655 . 130.8(3) yes
O14 U3 Ow1 2_655 . 65.4(2) yes
O8 P1 O9 . . 99.6(4) yes
O8 P1 O11 . . 110.9(5) yes
O8 P1 O14 . . 112.1(4) yes
O9 P1 O11 . . 109.2(5) yes
O9 P1 O14 . . 112.0(5) yes
O11 P1 O14 . . 112.3(5) yes
O7 P2 O10 . . 101.8(4) yes
O7 P2 O12 . . 110.2(4) yes
O7 P2 O13 . . 111.2(5) yes
O10 P2 O12 . . 110.2(5) yes
O10 P2 O13 . . 111.6(5) yes
O12 P2 O13 . . 111.6(5) yes
U1 O1 O6 . . 131.2(4) yes
U1 O1 O7 . 6_545 56.0(3) yes
U1 O1 O8 . 3_565 55.6(3) yes
U1 O1 O11 . . 51.1(3) yes
U1 O1 N1 . 5_545 165.3(6) yes
O6 O1 O7 . 6_545 162.6(4) yes
O6 O1 O8 . 3_565 142.1(4) yes
O6 O1 O11 . . 105.7(4) yes
O6 O1 N1 . 5_545 63.5(5) yes
O7 O1 O8 6_545 3_565 55.1(2) yes
O7 O1 O11 6_545 . 65.2(3) yes
O7 O1 N1 6_545 5_545 110.4(5) yes
O8 O1 O11 3_565 . 102.3(3) yes
O8 O1 N1 3_565 5_545 113.3(6) yes
O11 O1 N1 . 5_545 131.9(6) yes
U1 O2 O10 . . 54.1(3) yes
U1 O2 O11 . . 53.1(3) yes
O10 O2 O11 . . 65.0(3) yes
U2 O3 O5 . 7_465 140.2(4) yes
U2 O3 O8 . 8_565 53.0(2) yes
U2 O3 O10 . . 58.5(3) yes
U2 O3 O12 . 8_565 51.0(3) yes
U2 O3 N2 . 3_565 126.2(7) yes
U2 O3 C1 . . 140.0(8) yes
O5 O3 O8 7_465 8_565 93.7(4) yes
O5 O3 O10 7_465 . 157.3(4) yes
O5 O3 O12 7_465 8_565 96.3(4) yes
O5 O3 N2 7_465 3_565 58.7(6) yes
O5 O3 C1 7_465 . 71.0(7) yes
O8 O3 O10 8_565 . 93.8(3) yes
O8 O3 O12 8_565 8_565 60.9(3) yes
O8 O3 N2 8_565 3_565 133.9(7) yes
O8 O3 C1 8_565 . 117.9(6) yes
O10 O3 O12 . 8_565 106.1(3) yes
O10 O3 N2 . 3_565 126.4(6) yes
O10 O3 C1 . . 86.6(7) yes
O12 O3 N2 8_565 3_565 84.4(7) yes
O12 O3 C1 8_565 . 167.2(7) yes
N2 O3 C1 3_565 . 89.1(9) yes
U2 O4 O9 . 3_565 56.1(3) yes
U2 O4 O12 . 8_565 51.5(3) yes
O9 O4 O12 3_565 8_565 68.7(3) yes
U3 O5 O3 . 7_564 119.1(3) yes
U3 O5 O3 . 8_564 119.1(3) yes
U3 O5 O13 . . 55.1(4) yes
U3 O5 O13 . 2_655 55.1(4) yes
U3 O5 O14 . . 53.1(3) yes
U3 O5 O14 . 2_655 53.1(3) yes
U3 O5 N1 . 7_564 147.4(9) yes
U3 O5 N2 . 5_555 108.2(9) yes
U3 O5 N2 . 6_555 108.2(9) yes
O3 O5 O3 7_564 8_564 115.6(5) yes
O3 O5 O13 7_564 . 125.3(5) yes
O3 O5 O13 7_564 2_655 72.5(3) yes
O3 O5 O14 7_564 . 168.5(5) yes
O3 O5 O14 7_564 2_655 75.5(2) yes
O3 O5 N1 7_564 7_564 73.0(4) yes
O3 O5 N2 7_564 5_555 57.9(7) yes
O3 O5 N2 7_564 6_555 79.7(7) yes
O3 O5 O3 8_564 7_564 115.6(5) yes
O3 O5 O13 8_564 . 72.5(3) yes
O3 O5 O13 8_564 2_655 125.3(5) yes
O3 O5 O14 8_564 . 75.5(2) yes
O3 O5 O14 8_564 2_655 168.5(5) yes
O3 O5 N1 8_564 7_564 73.0(4) yes
O3 O5 N2 8_564 5_555 79.7(7) yes
O3 O5 N2 8_564 6_555 57.9(7) yes
O13 O5 O13 . 2_655 62.5(4) yes
O13 O5 O14 . . 59.5(3) yes
O13 O5 O14 . 2_655 104.2(5) yes
O13 O5 N1 . 7_564 145.5(4) yes
O13 O5 N2 . 5_555 72.4(7) yes
O13 O5 N2 . 6_555 58.7(7) yes
O13 O5 O13 2_655 . 62.5(4) yes
O13 O5 O14 2_655 . 104.2(5) yes
O13 O5 O14 2_655 2_655 59.5(3) yes
O13 O5 N1 2_655 7_564 145.5(4) yes
O13 O5 N2 2_655 5_555 58.7(7) yes
O13 O5 N2 2_655 6_555 72.4(7) yes
O14 O5 O14 . 2_655 93.3(5) yes
O14 O5 N1 . 7_564 109.0(5) yes
O14 O5 N2 . 5_555 130.4(8) yes
O14 O5 N2 . 6_555 110.2(7) yes
O14 O5 O14 2_655 . 93.3(5) yes
O14 O5 N1 2_655 7_564 109.0(5) yes
O14 O5 N2 2_655 5_555 110.2(7) yes
O14 O5 N2 2_655 6_555 130.4(8) yes
N1 O5 N2 7_564 5_555 103.7(9) yes
N1 O5 N2 7_564 6_555 103.7(9) yes
N2 O5 N2 5_555 6_555 24.0(9) yes
N2 O5 N2 6_555 5_555 24.0(9) yes
U3 O6 O1 . . 117.8(3) yes
U3 O6 O1 . 2_655 117.8(3) yes
U3 O6 O13 . . 51.5(3) yes
U3 O6 O13 . 2_655 51.5(3) yes
U3 O6 O14 . . 52.8(3) yes
U3 O6 O14 . 2_655 52.8(3) yes
O1 O6 O1 . 2_655 113.7(5) yes
O1 O6 O13 . . 92.8(2) yes
O1 O6 O13 . 2_655 151.3(4) yes
O1 O6 O14 . . 65.3(2) yes
O1 O6 O14 . 2_655 142.6(5) yes
O1 O6 O1 2_655 . 113.7(5) yes
O1 O6 O13 2_655 . 151.3(4) yes
O1 O6 O13 2_655 2_655 92.8(2) yes
O1 O6 O14 2_655 . 142.6(5) yes
O1 O6 O14 2_655 2_655 65.3(2) yes
O13 O6 O13 . 2_655 59.3(3) yes
O13 O6 O14 . . 57.8(3) yes
O13 O6 O14 . 2_655 100.5(4) yes
O13 O6 O13 2_655 . 59.3(3) yes
O13 O6 O14 2_655 . 100.5(4) yes
O13 O6 O14 2_655 2_655 57.8(3) yes
O14 O6 O14 . 2_655 92.7(4) yes
O14 O6 O14 2_655 . 92.7(4) yes
U1 O7 U2 6_555 . 109.1(3) yes
U1 O7 P2 6_555 . 144.7(5) yes
U1 O7 O1 6_555 6_555 37.23(18) yes
U1 O7 O8 6_555 8_565 57.3(2) yes
U1 O7 O10 6_555 . 155.6(4) yes
U1 O7 O12 6_555 . 111.2(3) yes
U1 O7 O13 6_555 . 137.7(4) yes
U2 O7 P2 . . 100.6(4) yes
U2 O7 O1 . 6_555 97.1(3) yes
U2 O7 O8 . 8_565 53.4(2) yes
U2 O7 O10 . . 61.6(3) yes
U2 O7 O12 . . 118.0(3) yes
U2 O7 O13 . . 110.7(3) yes
P2 O7 O1 . 6_555 121.9(4) yes
P2 O7 O8 . 8_565 153.6(5) yes
P2 O7 O10 . . 39.3(3) yes
P2 O7 O12 . . 35.1(3) yes
P2 O7 O13 . . 34.0(3) yes
O1 O7 O8 6_555 8_565 64.4(3) yes
O1 O7 O10 6_555 . 118.8(4) yes
O1 O7 O12 6_555 . 88.4(3) yes
O1 O7 O13 6_555 . 145.0(4) yes
O8 O7 O10 8_565 . 114.3(4) yes
O8 O7 O12 8_565 . 147.4(4) yes
O8 O7 O13 8_565 . 150.3(4) yes
O10 O7 O12 . . 62.1(3) yes
O10 O7 O13 . . 62.0(3) yes
O12 O7 O13 . . 60.2(3) yes
U1 O8 U2 3_564 8_564 112.1(3) yes
U1 O8 P1 3_564 . 101.8(4) yes
U1 O8 O1 3_564 3_564 35.80(18) yes
U1 O8 O3 3_564 8_564 101.0(3) yes
U1 O8 O7 3_564 8_564 54.8(2) yes
U1 O8 O9 3_564 . 62.3(3) yes
U1 O8 O11 3_564 . 118.9(3) yes
U1 O8 O12 3_564 . 158.8(3) yes
U1 O8 O14 3_564 . 110.0(3) yes
U2 O8 P1 8_564 . 138.6(4) yes
U2 O8 O1 8_564 3_564 98.1(3) yes
U2 O8 O3 8_564 8_564 37.43(19) yes
U2 O8 O7 8_564 8_564 59.0(2) yes
U2 O8 O9 8_564 . 163.6(4) yes
U2 O8 O11 8_564 . 128.5(4) yes
U2 O8 O12 8_564 . 48.5(2) yes
U2 O8 O14 8_564 . 109.6(3) yes
P1 O8 O1 . 3_564 95.7(4) yes
P1 O8 O3 . 8_564 114.6(4) yes
P1 O8 O7 . 8_564 155.0(5) yes
P1 O8 O9 . . 40.2(3) yes
P1 O8 O11 . . 34.1(3) yes
P1 O8 O12 . . 93.3(4) yes
P1 O8 O14 . . 33.2(3) yes
O1 O8 O3 3_564 8_564 71.6(3) yes
O1 O8 O7 3_564 8_564 60.6(3) yes
O1 O8 O9 3_564 . 68.2(3) yes
O1 O8 O11 3_564 . 127.5(4) yes
O1 O8 O12 3_564 . 128.6(3) yes
O1 O8 O14 3_564 . 85.6(3) yes
O3 O8 O7 8_564 8_564 67.6(3) yes
O3 O8 O9 8_564 . 126.5(4) yes
O3 O8 O11 8_564 . 130.6(4) yes
O3 O8 O12 8_564 . 58.8(3) yes
O3 O8 O14 8_564 . 81.4(3) yes
O7 O8 O9 8_564 . 117.0(4) yes
O7 O8 O11 8_564 . 160.3(4) yes
O7 O8 O12 8_564 . 107.4(3) yes
O7 O8 O14 8_564 . 139.3(4) yes
O9 O8 O11 . . 61.3(3) yes
O9 O8 O12 . . 133.3(4) yes
O9 O8 O14 . . 61.9(3) yes
O11 O8 O12 . . 81.7(3) yes
O11 O8 O14 . . 59.2(3) yes
O12 O8 O14 . . 75.3(3) yes
U1 O9 U2 3_564 3_564 110.3(3) yes
U1 O9 P1 3_564 . 100.4(4) yes
U1 O9 O4 3_564 3_564 121.1(3) yes
U1 O9 O8 3_564 . 60.8(3) yes
U1 O9 O10 3_564 3_564 54.6(2) yes
U1 O9 O11 3_564 . 118.7(4) yes
U1 O9 O14 3_564 . 109.0(3) yes
U2 O9 P1 3_564 . 146.7(5) yes
U2 O9 O4 3_564 3_564 38.3(2) yes
U2 O9 O8 3_564 . 159.5(4) yes
U2 O9 O10 3_564 3_564 59.0(2) yes
U2 O9 O11 3_564 . 114.6(4) yes
U2 O9 O14 3_564 . 136.0(4) yes
P1 O9 O4 . 3_564 130.5(5) yes
P1 O9 O8 . . 40.2(3) yes
P1 O9 O10 . 3_564 154.1(5) yes
P1 O9 O11 . . 34.9(3) yes
P1 O9 O14 . . 33.3(3) yes
O4 O9 O8 3_564 . 162.0(4) yes
O4 O9 O10 3_564 3_564 69.2(3) yes
O4 O9 O11 3_564 . 120.1(4) yes
O4 O9 O14 3_564 . 102.7(4) yes
O8 O9 O10 . 3_564 115.5(4) yes
O8 O9 O11 . . 62.5(3) yes
O8 O9 O14 . . 62.1(3) yes
O10 O9 O11 3_564 . 158.6(4) yes
O10 O9 O14 3_564 . 140.4(4) yes
O11 O9 O14 . . 59.7(3) yes
U1 O10 U2 . . 107.9(3) yes
U1 O10 P2 . . 151.8(5) yes
U1 O10 O2 . . 36.02(18) yes
U1 O10 O3 . . 95.0(3) yes
U1 O10 O7 . . 166.7(4) yes
U1 O10 O9 . 3_565 57.9(2) yes
U1 O10 O12 . . 123.1(4) yes
U1 O10 O13 . . 132.0(4) yes
U2 O10 P2 . . 100.0(4) yes
U2 O10 O2 . . 93.5(3) yes
U2 O10 O3 . . 37.38(19) yes
U2 O10 O7 . . 61.5(3) yes
U2 O10 O9 . 3_565 53.2(2) yes
U2 O10 O12 . . 117.4(3) yes
U2 O10 O13 . . 110.0(3) yes
P2 O10 O2 . . 140.7(5) yes
P2 O10 O3 . . 105.5(4) yes
P2 O10 O7 . . 38.9(3) yes
P2 O10 O9 . 3_565 149.3(5) yes
P2 O10 O12 . . 34.9(3) yes
P2 O10 O13 . . 33.7(3) yes
O2 O10 O3 . . 65.6(3) yes
O2 O10 O7 . . 132.5(4) yes
O2 O10 O9 . 3_565 64.2(3) yes
O2 O10 O12 . . 106.7(3) yes
O2 O10 O13 . . 156.3(4) yes
O3 O10 O7 . . 71.7(3) yes
O3 O10 O9 . 3_565 63.9(3) yes
O3 O10 O12 . . 100.7(3) yes
O3 O10 O13 . . 132.9(4) yes
O7 O10 O9 . 3_565 113.8(4) yes
O7 O10 O12 . . 61.6(3) yes
O7 O10 O13 . . 61.3(3) yes
O9 O10 O12 3_565 . 164.0(4) yes
O9 O10 O13 3_565 . 133.4(4) yes
O12 O10 O13 . . 59.8(3) yes
U1 O11 P1 . . 133.0(5) yes
U1 O11 O1 . . 36.6(2) yes
U1 O11 O2 . . 37.7(2) yes
U1 O11 O8 . . 145.8(4) yes
U1 O11 O9 . . 140.9(5) yes
U1 O11 O14 . . 99.5(4) yes
P1 O11 O1 . . 100.9(5) yes
P1 O11 O2 . . 155.5(5) yes
P1 O11 O8 . . 35.0(3) yes
P1 O11 O9 . . 35.9(3) yes
P1 O11 O14 . . 33.6(3) yes
O1 O11 O2 . . 74.4(3) yes
O1 O11 O8 . . 130.1(4) yes
O1 O11 O9 . . 105.3(4) yes
O1 O11 O14 . . 70.2(3) yes
O2 O11 O8 . . 132.8(4) yes
O2 O11 O9 . . 168.6(4) yes
O2 O11 O14 . . 128.2(4) yes
O8 O11 O9 . . 56.3(3) yes
O8 O11 O14 . . 60.4(3) yes
O9 O11 O14 . . 60.7(3) yes
U2 O12 P2 8_564 . 149.4(5) yes
U2 O12 O3 8_564 8_564 38.1(2) yes
U2 O12 O4 8_564 8_564 37.5(2) yes
U2 O12 O7 8_564 . 150.1(4) yes
U2 O12 O8 8_564 . 51.5(2) yes
U2 O12 O10 8_564 . 150.8(4) yes
U2 O12 O13 8_564 . 115.7(4) yes
P2 O12 O3 . 8_564 111.4(4) yes
P2 O12 O4 . 8_564 172.5(5) yes
P2 O12 O7 . . 34.8(3) yes
P2 O12 O8 . . 118.6(4) yes
P2 O12 O10 . . 34.9(3) yes
P2 O12 O13 . . 33.7(3) yes
O3 O12 O4 8_564 8_564 75.7(3) yes
O3 O12 O7 8_564 . 123.5(4) yes
O3 O12 O8 8_564 . 60.3(3) yes
O3 O12 O10 8_564 . 130.0(4) yes
O3 O12 O13 8_564 . 77.9(3) yes
O4 O12 O7 8_564 . 143.4(4) yes
O4 O12 O8 8_564 . 62.2(3) yes
O4 O12 O10 8_564 . 138.5(4) yes
O4 O12 O13 8_564 . 152.9(4) yes
O7 O12 O8 . . 153.1(4) yes
O7 O12 O10 . . 56.4(3) yes
O7 O12 O13 . . 59.6(3) yes
O8 O12 O10 . . 99.5(3) yes
O8 O12 O13 . . 99.5(3) yes
O10 O12 O13 . . 59.9(3) yes
U3 O13 P2 . . 141.2(5) yes
U3 O13 O5 . . 37.9(3) yes
U3 O13 O6 . . 35.9(3) yes
U3 O13 O7 . . 163.5(4) yes
U3 O13 O10 . . 111.6(4) yes
U3 O13 O12 . . 126.9(4) yes
U3 O13 O13 . 2_655 50.9(2) yes
U3 O13 O14 . . 52.1(2) yes
U3 O13 N2 . 6_555 93.8(7) yes
P2 O13 O5 . . 141.1(5) yes
P2 O13 O6 . . 118.6(4) yes
P2 O13 O7 . . 34.8(3) yes
P2 O13 O10 . . 34.8(3) yes
P2 O13 O12 . . 34.7(3) yes
P2 O13 O13 . 2_655 160.2(5) yes
P2 O13 O14 . . 91.7(4) yes
P2 O13 N2 . 6_555 115.5(7) yes
O5 O13 O6 . . 73.8(4) yes
O5 O13 O7 . . 158.6(5) yes
O5 O13 O10 . . 135.8(4) yes
O5 O13 O12 . . 107.8(4) yes
O5 O13 O13 . 2_655 58.8(3) yes
O5 O13 O14 . . 61.3(3) yes
O5 O13 N2 . 6_555 59.9(7) yes
O6 O13 O7 . . 127.6(4) yes
O6 O13 O10 . . 83.8(3) yes
O6 O13 O12 . . 130.5(4) yes
O6 O13 O13 . 2_655 60.4(3) yes
O6 O13 O14 . . 60.0(3) yes
O6 O13 N2 . 6_555 125.4(7) yes
O7 O13 O10 . . 56.8(3) yes
O7 O13 O12 . . 60.3(3) yes
O7 O13 O13 . 2_655 127.8(4) yes
O7 O13 O14 . . 126.1(4) yes
O7 O13 N2 . 6_555 101.0(7) yes
O10 O13 O12 . . 60.3(3) yes
O10 O13 O13 . 2_655 137.2(4) yes
O10 O13 O14 . . 74.5(3) yes
O10 O13 N2 . 6_555 150.1(7) yes
O12 O13 O13 . 2_655 162.2(4) yes
O12 O13 O14 . . 77.2(3) yes
O12 O13 N2 . 6_555 92.1(7) yes
O13 O13 O14 2_655 . 102.9(3) yes
O13 O13 N2 2_655 6_555 71.2(7) yes
O14 O13 N2 . 6_555 112.8(7) yes
U3 O14 P1 . . 173.6(5) yes
U3 O14 O5 . . 37.0(3) yes
U3 O14 O6 . . 36.8(2) yes
U3 O14 O8 . . 139.2(4) yes
U3 O14 O9 . . 145.0(4) yes
U3 O14 O11 . . 150.9(4) yes
U3 O14 O13 . . 52.5(2) yes
U3 O14 Ow1 . . 62.3(4) yes
P1 O14 O5 . . 136.7(5) yes
P1 O14 O6 . . 149.4(5) yes
P1 O14 O8 . . 34.7(3) yes
P1 O14 O9 . . 34.7(3) yes
P1 O14 O11 . . 34.1(3) yes
P1 O14 O13 . . 126.0(5) yes
P1 O14 Ow1 . . 118.6(5) yes
O5 O14 O6 . . 73.9(4) yes
O5 O14 O8 . . 104.3(4) yes
O5 O14 O9 . . 124.2(4) yes
O5 O14 O11 . . 160.4(5) yes
O5 O14 O13 . . 59.2(4) yes
O5 O14 Ow1 . . 69.1(5) yes
O6 O14 O8 . . 163.7(4) yes
O6 O14 O9 . . 138.6(4) yes
O6 O14 O11 . . 117.0(4) yes
O6 O14 O13 . . 62.2(3) yes
O6 O14 Ow1 . . 67.6(4) yes
O8 O14 O9 . . 56.0(3) yes
O8 O14 O11 . . 60.4(3) yes
O8 O14 O13 . . 102.6(4) yes
O8 O14 Ow1 . . 127.5(5) yes
O9 O14 O11 . . 59.7(4) yes
O9 O14 O13 . . 158.5(4) yes
O9 O14 Ow1 . . 84.0(4) yes
O11 O14 O13 . . 109.7(4) yes
O11 O14 Ow1 . . 129.4(5) yes
O13 O14 Ow1 . . 114.7(5) yes
U3 Ow1 O14 . . 52.3(4) yes
U3 Ow1 O14 . 2_655 52.3(4) yes
O14 Ow1 O14 . 2_655 104.6(7) yes
O14 Ow1 O14 2_655 . 104.6(7) yes
O1 N1 O1 5_455 6_555 113.8(9) yes
O1 N1 O5 5_455 7_465 90.1(6) yes
O1 N1 C2 5_455 . 116.4(6) yes
O1 N1 C1 5_455 . 146.4(16) yes
O1 N1 C1 5_455 2_555 97.5(13) yes
O1 N1 O1 6_555 5_455 113.8(9) yes
O1 N1 O5 6_555 7_465 90.1(6) yes
O1 N1 C2 6_555 . 116.4(6) yes
O1 N1 C1 6_555 . 97.5(13) yes
O1 N1 C1 6_555 2_555 146.4(16) yes
O5 N1 C2 7_465 . 125.4(12) yes
O5 N1 C1 7_465 . 102.3(18) yes
O5 N1 C1 7_465 2_555 102.3(18) yes
C2 N1 C1 . . 32.6(15) yes
C2 N1 C1 . 2_555 32.6(15) yes
C1 N1 C1 . 2_555 50(2) yes
C1 N1 C1 2_555 . 50(2) yes
O3 N2 O5 3_564 5_445 63.4(6) yes
O3 N2 O13 3_564 6_545 76.0(7) yes
O3 N2 N2 3_564 2_555 133(2) yes
O3 N2 C5 3_564 . 132(2) yes
O3 N2 C4 3_564 . 119.3(13) yes
O3 N2 C4 3_564 2_555 134.4(13) yes
O5 N2 O13 5_445 6_545 61.4(6) yes
O5 N2 N2 5_445 2_555 78.0(18) yes
O5 N2 C5 5_445 . 139.2(19) yes
O5 N2 C4 5_445 . 160.3(15) yes
O5 N2 C4 5_445 2_555 142.8(13) yes
O13 N2 N2 6_545 2_555 109(2) yes
O13 N2 C5 6_545 . 148(2) yes
O13 N2 C4 6_545 . 137.9(14) yes
O13 N2 C4 6_545 2_555 143.4(13) yes
N2 N2 C5 2_555 . 66.1(19) yes
N2 N2 C4 2_555 . 89(2) yes
N2 N2 C4 2_555 2_555 67.8(18) yes
C5 N2 C4 . . 23.3(11) yes
C5 N2 C4 . 2_555 4.8(15) yes
C4 N2 C4 . 2_555 21.2(10) yes
C4 N2 C4 2_555 . 21.2(10) yes
N1 C2 C3 . . 156(2) yes
N1 C2 C4 . . 165.3(11) yes
N1 C2 C4 . 2_555 165.3(11) yes
N1 C2 C1 . . 30.4(13) yes
N1 C2 C1 . 2_555 30.4(13) yes
C3 C2 C4 . . 34.0(13) yes
C3 C2 C4 . 2_555 34.0(13) yes
C3 C2 C1 . . 132(2) yes
C3 C2 C1 . 2_555 132(2) yes
C4 C2 C4 . 2_555 24.3(12) yes
C4 C2 C1 . . 142.7(15) yes
C4 C2 C1 . 2_555 164.2(18) yes
C4 C2 C4 2_555 . 24.3(12) yes
C4 C2 C1 2_555 . 164.2(18) yes
C4 C2 C1 2_555 2_555 142.7(15) yes
C1 C2 C1 . 2_555 47(2) yes
C1 C2 C1 2_555 . 47(2) yes
C2 C3 C5 . . 153(2) yes
C2 C3 C4 . . 112(2) yes
C2 C3 C4 . 2_555 112(2) yes
C2 C3 C1 . . 24.2(12) yes
C2 C3 C1 . 2_555 24.2(12) yes
C5 C3 C4 . . 43.9(14) yes
C5 C3 C4 . 2_555 43.9(14) yes
C5 C3 C1 . . 166.3(9) yes
C5 C3 C1 . 2_555 166.3(9) yes
C4 C3 C4 . 2_555 41(2) yes
C4 C3 C1 . . 124.5(16) yes
C4 C3 C1 . 2_555 135.8(18) yes
C4 C3 C4 2_555 . 41(2) yes
C4 C3 C1 2_555 . 135.8(18) yes
C4 C3 C1 2_555 2_555 124.5(16) yes
C1 C3 C1 . 2_555 25.0(10) yes
C1 C3 C1 2_555 . 25.0(10) yes
N2 C5 N2 . 2_555 47.7(19) yes
N2 C5 C3 . . 127(2) yes
N2 C5 C4 . . 134.8(18) yes
N2 C5 C4 . 2_555 171(3) yes
N2 C5 N2 2_555 . 47.7(19) yes
N2 C5 C3 2_555 . 127(2) yes
N2 C5 C4 2_555 . 171(3) yes
N2 C5 C4 2_555 2_555 134.8(18) yes
C3 C5 C4 . . 43.9(15) yes
C3 C5 C4 . 2_555 43.9(15) yes
C4 C5 C4 . 2_555 41(2) yes
C4 C5 C4 2_555 . 41(2) yes
N2 C4 N2 . 2_555 23.2(9) yes
N2 C4 C2 . . 129.5(14) yes
N2 C4 C3 . . 95.9(17) yes
N2 C4 C5 . . 21.9(10) yes
N2 C4 C4 . 2_555 91(2) yes
N2 C4 N2 2_555 . 23.2(9) yes
N2 C4 C2 2_555 . 120.5(14) yes
N2 C4 C3 2_555 . 87.6(16) yes
N2 C4 C5 2_555 . 4.6(14) yes
N2 C4 C4 2_555 2_555 68(2) yes
C2 C4 C3 . . 34.0(12) yes
C2 C4 C5 . . 125(2) yes
C2 C4 C4 . 2_555 78(2) yes
C3 C4 C5 . . 92(2) yes
C3 C4 C4 . 2_555 70(2) yes
C5 C4 C4 . 2_555 70(2) yes
O3 C1 N1 . . 96.7(17) yes
O3 C1 C2 . . 145.9(18) yes
O3 C1 C3 . . 122.2(11) yes
O3 C1 C1 . 2_555 130(3) yes
N1 C1 C2 . . 117(2) yes
N1 C1 C3 . . 138(2) yes
N1 C1 C1 . 2_555 65(2) yes
C2 C1 C3 . . 24.2(12) yes
C2 C1 C1 . 2_555 67(2) yes
C3 C1 C1 . 2_555 77(2) yes

loop_
_geom_bond_atom_site_label_1
_geom_bond_atom_site_label_2
_geom_bond_site_symmetry_2
_geom_bond_distance
_geom_bond_publ_flag
U1 O1 . 1.749(8) yes
U1 O2 . 1.747(8) yes
U1 O7 6_545 2.395(7) yes
U1 O8 3_565 2.467(7) yes
U1 O9 3_565 2.501(8) yes
U1 O10 . 2.407(8) yes
U1 O11 . 2.282(10) yes
U2 O3 . 1.796(9) yes
U2 O4 . 1.760(8) yes
U2 O7 . 2.520(8) yes
U2 O8 8_565 2.361(7) yes
U2 O9 3_565 2.358(7) yes
U2 O10 . 2.524(8) yes
U2 O12 8_565 2.261(9) yes
U3 O5 . 1.757(14) yes
U3 O6 . 1.758(13) yes
U3 O13 . 2.347(8) yes
U3 O13 2_655 2.347(8) yes
U3 O14 . 2.334(9) yes
U3 O14 2_655 2.334(9) yes
U3 Ow1 . 2.611(19) yes
P1 O8 . 1.551(8) yes
P1 O9 . 1.549(8) yes
P1 O11 . 1.513(10) yes
P1 O14 . 1.491(9) yes
P2 O7 . 1.541(8) yes
P2 O10 . 1.555(8) yes
P2 O12 . 1.553(9) yes
P2 O13 . 1.512(10) yes
O1 O6 . 2.884(10) yes
O1 O7 6_545 2.886(11) yes
O1 O8 3_565 2.989(11) yes
O1 O11 . 2.929(12) yes
O1 N1 5_545 2.882(16) yes
O2 O10 . 2.971(11) yes
O2 O11 . 2.855(13) yes
O3 O5 7_465 2.944(11) yes
O3 O8 8_565 2.955(11) yes
O3 O10 . 2.943(11) yes
O3 O12 8_565 2.909(12) yes
O3 N2 3_565 2.79(3) yes
O3 C1 . 2.92(3) yes
O4 O9 3_565 2.833(11) yes
O4 O12 8_565 2.888(12) yes
O5 O13 . 2.856(14) yes
O5 O13 2_655 2.856(14) yes
O5 O14 . 2.918(13) yes
O5 O14 2_655 2.918(13) yes
O5 N1 7_564 2.79(3) yes
O5 N2 5_555 2.81(3) yes
O5 N2 6_555 2.81(3) yes
O6 O13 . 2.995(13) yes
O6 O13 2_655 2.995(13) yes
O6 O14 . 2.932(12) yes
O6 O14 2_655 2.932(12) yes
O7 O8 8_565 2.717(11) yes
O7 O10 . 2.402(10) yes
O7 O12 . 2.537(11) yes
O7 O13 . 2.519(11) yes
O8 O9 . 2.368(10) yes
O8 O11 . 2.525(12) yes
O8 O12 . 2.973(11) yes
O8 O14 . 2.524(11) yes
O9 O10 3_564 2.725(11) yes
O9 O11 . 2.496(13) yes
O9 O14 . 2.521(11) yes
O10 O12 . 2.548(11) yes
O10 O13 . 2.536(11) yes
O11 O14 . 2.496(13) yes
O12 O13 . 2.534(12) yes
O13 O13 2_655 2.962(12) yes
O13 O14 . 2.864(12) yes
O13 N2 6_555 2.78(3) yes
O14 Ow1 . 2.681(14) yes
N1 C2 . 2.55(4) yes
N1 C1 . 1.45(4) yes
N1 C1 2_555 1.45(4) yes
N2 N2 2_555 1.17(4) yes
N2 C5 . 1.45(4) yes
N2 C4 . 2.76(4) yes
N2 C4 2_555 2.98(4) yes
C2 C3 . 1.54(4) yes
C2 C4 . 2.55(4) yes
C2 C4 2_555 2.55(4) yes
C2 C1 . 1.54(4) yes
C2 C1 2_555 1.54(4) yes
C3 C5 . 2.22(4) yes
C3 C4 . 1.54(4) yes
C3 C4 2_555 1.54(4) yes
C3 C1 . 2.81(4) yes
C3 C1 2_555 2.81(4) yes
C5 C4 . 1.54(4) yes
C5 C4 2_555 1.54(4) yes
C4 C4 2_555 1.08(5) yes
C1 C1 2_555 1.22(5) yes
